data_1526633
loop_
_publ_author_name
'Kim, S.-J.'
'Choy, J.-H.'
'Presnyakov, I.A.'
'Demazeau, G.'

_publ_section_title
;
 Structural distortion and chemical bonding in Tl Fe O3: comparison with A
 Fe O3 (A = rare earth)
;
_journal_name_full 'Journal of Solid State Chemistry'
_journal_page_first 197
_journal_page_last 204
_journal_volume 161
_journal_year 2001
_chemical_formula_sum 'Fe O3 Tl'
_chemical_name_systematic 'Tl (Fe O3)'
_space_group_IT_number 62
_symmetry_space_group_name_Hall '-P 2c 2ab'
_symmetry_space_group_name_H-M 'P b n m'
_cell_angle_alpha 90
_cell_angle_beta 90
_cell_angle_gamma 90
_cell_formula_units_Z 4
_cell_length_a 5.3172
_cell_length_b 5.4465
_cell_length_c 7.7927
_cell_volume 225.678
_citation_journal_id_ASTM JSSCBI
_cod_data_source_file Kim_JSSCBI_2001_1680.cif
_cod_data_source_block Fe1O3Tl1
_cod_original_cell_volume 225.6776
_cod_original_sg_symbol_Hall '-P 2ac 2n (z,x,y)'
_cod_original_formula_sum 'Fe1 O3 Tl1'
_cod_database_code 1526633

loop_
_symmetry_equiv_pos_as_xyz
x,y,z
x+1/2,-y+1/2,-z
-x+1/2,y+1/2,-z+1/2
-x,-y,z+1/2
-x,-y,-z
-x-1/2,y-1/2,z
x-1/2,-y-1/2,z-1/2
x,y,-z-1/2

loop_
_atom_site_label
_atom_site_type_symbol
_atom_site_fract_x
_atom_site_fract_y
_atom_site_fract_z
_atom_site_occupancy
_atom_site_U_iso_or_equiv
O2 O-2 0.694 0.312 0.053 1 0.0
Fe1 Fe+3 0.5 0 0 1 0.0
O1 O-2 0.105 0.442 0.25 1 0.0
Tl1 Tl+3 0.9856 0.0481 0.25 1 0.0
